data_7030553
loop_
_publ_author_name
'Allenbaugh, Rachel J.'
'Rheingold, Arnold L.'
'Doerrer, Linda H.'

_publ_section_title
;
 Tris(t-butyl)terpyridine-copper(II) complexes and ligand field effects
;
_journal_coden_ASTM DTARAF
_journal_issue 7
_journal_name_full 'Dalton Transactions'
_journal_page_first 1155
_journal_page_last 1163
_journal_paper_doi 10.1039/b809894h
_journal_year 2009
_chemical_formula_sum 'C27 H35 Cu N5 O6'
_chemical_formula_weight 589.14
_space_group_IT_number 14
_symmetry_cell_setting monoclinic
_symmetry_space_group_name_Hall '-P 2ybc'
_symmetry_space_group_name_H-M 'P 1 21/c 1'
_atom_sites_solution_hydrogens geom
_atom_sites_solution_primary direct
_atom_sites_solution_secondary difmap
_audit_creation_method SHELXL-97
_cell_angle_alpha 90.00
_cell_angle_beta 102.698(2)
_cell_angle_gamma 90.00
_cell_formula_units_Z 4
_cell_length_a 12.7606(6)
_cell_length_b 15.7273(7)
_cell_length_c 14.1786(7)
_cell_measurement_reflns_used 9957
_cell_measurement_temperature 100(2)
_cell_measurement_theta_max 68.12
_cell_measurement_theta_min 17.04
_cell_volume 2775.9(2)
_computing_cell_refinement 'Bruker SMART'
_computing_data_collection 'Bruker SMART'
_computing_data_reduction 'Bruker SAINT'
_computing_molecular_graphics 'Bruker SHELXTL'
_computing_publication_material 'Bruker SHELXTL'
_computing_structure_refinement 'SHELXL-97 (Sheldrick, 1997)'
_computing_structure_solution 'SHELXS-97 (Sheldrick, 1990)'
_diffrn_ambient_temperature 100(2)
_diffrn_measured_fraction_theta_full 0.986
_diffrn_measured_fraction_theta_max 0.941
_diffrn_measurement_device_type 'CCD area detector'
_diffrn_measurement_method 'phi and omega scans'
_diffrn_radiation_monochromator graphite
_diffrn_radiation_source 'fine-focus sealed tube'
_diffrn_radiation_type CuK\a
_diffrn_radiation_wavelength 1.54178
_diffrn_reflns_av_R_equivalents 0.0414
_diffrn_reflns_av_sigmaI/netI 0.0315
_diffrn_reflns_limit_h_max 15
_diffrn_reflns_limit_h_min -15
_diffrn_reflns_limit_k_max 16
_diffrn_reflns_limit_k_min -18
_diffrn_reflns_limit_l_max 17
_diffrn_reflns_limit_l_min -16
_diffrn_reflns_number 19189
_diffrn_reflns_theta_full 55.00
_diffrn_reflns_theta_max 68.28
_diffrn_reflns_theta_min 16.59
_exptl_absorpt_coefficient_mu 1.529
_exptl_absorpt_correction_T_max 0.8621
_exptl_absorpt_correction_T_min 0.6742
_exptl_absorpt_correction_type analytical
_exptl_absorpt_process_details SADABS
_exptl_crystal_colour green
_exptl_crystal_density_diffrn 1.410
_exptl_crystal_density_method 'not measured'
_exptl_crystal_description blade
_exptl_crystal_F_000 1236
_exptl_crystal_size_max 0.28
_exptl_crystal_size_mid 0.15
_exptl_crystal_size_min 0.10
_refine_diff_density_max 0.673
_refine_diff_density_min -0.300
_refine_diff_density_rms 0.056
_refine_ls_extinction_coef 0.0009(3)
_refine_ls_extinction_expression Fc^*^=kFc[1+0.001xFc^2^\l^3^/sin(2\q)]^-1/4^
_refine_ls_extinction_method SHELXL
_refine_ls_goodness_of_fit_ref 1.015
_refine_ls_hydrogen_treatment constr
_refine_ls_matrix_type full
_refine_ls_number_parameters 353
_refine_ls_number_reflns 4787
_refine_ls_number_restraints 0
_refine_ls_restrained_S_all 1.015
_refine_ls_R_factor_all 0.0438
_refine_ls_R_factor_gt 0.0370
_refine_ls_shift/su_max 0.002
_refine_ls_shift/su_mean 0.000
_refine_ls_structure_factor_coef Fsqd
_refine_ls_weighting_details 'calc w=1/[\s^2^(Fo^2^)+(0.0680P)^2^+1.5400P] where P=(Fo^2^+2Fc^2^)/3'
_refine_ls_weighting_scheme calc
_refine_ls_wR_factor_gt 0.1030
_refine_ls_wR_factor_ref 0.1089
_reflns_number_gt 4158
_reflns_number_total 4787
_reflns_threshold_expression >2sigma(I)
_cod_duplicate_entry 7000487
_cod_data_source_file b809894h.txt
_cod_data_source_block lhd95-Compound-1b
_cod_depositor_comments
;
The following automatic conversions were performed:

'_symmetry_cell_setting' value 'Monoclinic' changed to 'monoclinic'
according to
/usr/data/users/saulius/automatic-downloads/retrospective/RSC/lib/dictionaries/cif_core.dic
dictionary named 'cif_core.dic' version 2.4.2 from 2011-04-26.

Automatic conversion script
Id: cif_fix_values 2281 2013-09-26 08:29:07Z andrius 
;
_cod_original_sg_symbol_H-M P2(1)/c
_cod_database_code 7030553

loop_
_symmetry_equiv_pos_as_xyz
'x, y, z'
'-x, y+1/2, -z+1/2'
'-x, -y, -z'
'x, -y-1/2, z-1/2'

loop_
_atom_site_label
_atom_site_type_symbol
_atom_site_fract_x
_atom_site_fract_y
_atom_site_fract_z
_atom_site_U_iso_or_equiv
_atom_site_adp_type
_atom_site_occupancy
_atom_site_symmetry_multiplicity
_atom_site_calc_flag
_atom_site_refinement_flags
Cu1 Cu 0.70359(2) 0.556338(18) 0.19545(2) 0.01655(13) Uani 1 1 d .
O1 O 0.72853(12) 0.44765(10) 0.11027(12) 0.0252(3) Uani 1 1 d .
O2 O 0.82607(13) 0.36837(11) 0.03925(12) 0.0308(4) Uani 1 1 d .
O3 O 0.90222(13) 0.44613(11) 0.16072(13) 0.0310(4) Uani 1 1 d .
O4 O 0.76748(12) 0.50518(9) 0.32221(10) 0.0219(3) Uani 1 1 d .
O5 O 0.71799(14) 0.62775(11) 0.36806(13) 0.0327(4) Uani 1 1 d .
O6 O 0.75579(15) 0.52440(14) 0.47113(12) 0.0401(4) Uani 1 1 d .
N1 N 0.81755(14) 0.63681(11) 0.17028(12) 0.0188(4) Uani 1 1 d .
N2 N 0.61529(13) 0.63168(11) 0.10313(12) 0.0169(3) Uani 1 1 d .
N3 N 0.55490(14) 0.50990(11) 0.19516(12) 0.0187(3) Uani 1 1 d .
N4 N 0.82137(14) 0.42031(11) 0.10389(13) 0.0208(4) Uani 1 1 d .
N5 N 0.74653(14) 0.55350(12) 0.38954(13) 0.0230(4) Uani 1 1 d .
C1 C 0.92301(17) 0.63384(14) 0.20778(15) 0.0220(4) Uani 1 1 d .
H1A H 0.9498 0.5921 0.2554 0.026 Uiso 1 1 calc R
C2 C 0.99517(17) 0.68944(14) 0.17986(16) 0.0227(4) Uani 1 1 d .
H2A H 1.0696 0.6851 0.2085 0.027 Uiso 1 1 calc R
C3 C 0.95937(16) 0.75134(13) 0.11043(14) 0.0187(4) Uani 1 1 d .
C4 C 0.84786(16) 0.75479(13) 0.07249(14) 0.0184(4) Uani 1 1 d .
H4A H 0.8190 0.7966 0.0256 0.022 Uiso 1 1 calc R
C5 C 0.78050(16) 0.69772(13) 0.10321(14) 0.0185(4) Uani 1 1 d .
C6 C 0.66249(16) 0.69620(13) 0.06683(14) 0.0177(4) Uani 1 1 d .
C7 C 0.60147(16) 0.75439(13) 0.00437(15) 0.0191(4) Uani 1 1 d .
H7A H 0.6353 0.7998 -0.0216 0.023 Uiso 1 1 calc R
C8 C 0.48968(17) 0.74558(13) -0.02011(14) 0.0193(4) Uani 1 1 d .
C9 C 0.44242(16) 0.67766(13) 0.01934(14) 0.0183(4) Uani 1 1 d .
H9A H 0.3667 0.6701 0.0040 0.022 Uiso 1 1 calc R
C10 C 0.50849(16) 0.62157(13) 0.08146(14) 0.0175(4) Uani 1 1 d .
C11 C 0.47325(17) 0.54850(12) 0.13330(14) 0.0177(4) Uani 1 1 d .
C12 C 0.36712(16) 0.52352(13) 0.12297(14) 0.0191(4) Uani 1 1 d .
H12A H 0.3118 0.5519 0.0783 0.023 Uiso 1 1 calc R
C13 C 0.34190(17) 0.45621(13) 0.17879(15) 0.0203(4) Uani 1 1 d .
C14 C 0.42779(18) 0.41672(14) 0.24141(17) 0.0254(5) Uani 1 1 d .
H14A H 0.4147 0.3704 0.2803 0.031 Uiso 1 1 calc R
C15 C 0.53154(18) 0.44447(13) 0.24716(17) 0.0244(5) Uani 1 1 d .
H15A H 0.5886 0.4160 0.2897 0.029 Uiso 1 1 calc R
C16 C 1.03337(16) 0.81443(13) 0.07526(15) 0.0204(4) Uani 1 1 d .
C17 C 1.15123(17) 0.79872(15) 0.12248(17) 0.0244(4) Uani 1 1 d .
H17A H 1.1714 0.7411 0.1069 0.037 Uiso 1 1 calc R
H17B H 1.1619 0.8047 0.1927 0.037 Uiso 1 1 calc R
H17C H 1.1961 0.8402 0.0981 0.037 Uiso 1 1 calc R
C18 C 1.01764(17) 0.80601(15) -0.03512(16) 0.0252(5) Uani 1 1 d .
H18A H 1.0371 0.7484 -0.0512 0.038 Uiso 1 1 calc R
H18B H 1.0635 0.8473 -0.0585 0.038 Uiso 1 1 calc R
H18C H 0.9423 0.8170 -0.0659 0.038 Uiso 1 1 calc R
C19 C 1.00282(17) 0.90481(14) 0.09981(18) 0.0266(5) Uani 1 1 d .
H19A H 1.0128 0.9106 0.1700 0.040 Uiso 1 1 calc R
H19B H 0.9274 0.9156 0.0690 0.040 Uiso 1 1 calc R
H19C H 1.0487 0.9460 0.0761 0.040 Uiso 1 1 calc R
C20 C 0.42216(16) 0.80932(14) -0.08947(15) 0.0223(4) Uani 1 1 d .
C21 C 0.4470(2) 0.79654(19) -0.19000(19) 0.0391(6) Uani 1 1 d .
H21A H 0.4273 0.7386 -0.2126 0.059 Uiso 1 1 calc R
H21B H 0.5239 0.8054 -0.1858 0.059 Uiso 1 1 calc R
H21C H 0.4057 0.8375 -0.2355 0.059 Uiso 1 1 calc R
C22 C 0.4535(2) 0.89954(17) -0.0549(2) 0.0420(6) Uani 1 1 d .
H22A H 0.4377 0.9082 0.0090 0.063 Uiso 1 1 calc R
H22B H 0.4125 0.9404 -0.1007 0.063 Uiso 1 1 calc R
H22C H 0.5305 0.9080 -0.0508 0.063 Uiso 1 1 calc R
C23 C 0.3021(2) 0.7968(2) -0.0982(2) 0.0465(7) Uani 1 1 d .
H23A H 0.2851 0.8041 -0.0345 0.070 Uiso 1 1 calc R
H23B H 0.2817 0.7394 -0.1223 0.070 Uiso 1 1 calc R
H23C H 0.2623 0.8388 -0.1432 0.070 Uiso 1 1 calc R
C24 C 0.22552(18) 0.43124(14) 0.17566(16) 0.0241(5) Uani 1 1 d .
C25 C 0.1500(2) 0.45249(17) 0.07887(19) 0.0335(5) Uani 1 1 d .
H25A H 0.1538 0.5135 0.0660 0.050 Uiso 1 1 calc R
H25B H 0.0762 0.4373 0.0815 0.050 Uiso 1 1 calc R
H25C H 0.1715 0.4202 0.0271 0.050 Uiso 1 1 calc R
C26 C 0.2161(2) 0.3353(2) 0.1926(3) 0.0510(8) Uani 1 1 d .
H26A H 0.1409 0.3209 0.1907 0.077 Uiso 1 1 calc R
H26B H 0.2605 0.3201 0.2559 0.077 Uiso 1 1 calc R
H26C H 0.2408 0.3038 0.1419 0.077 Uiso 1 1 calc R
C27 C 0.1892(2) 0.4832(3) 0.2535(2) 0.0555(9) Uani 1 1 d .
H27A H 0.1965 0.5439 0.2409 0.083 Uiso 1 1 calc R
H27B H 0.2338 0.4688 0.3170 0.083 Uiso 1 1 calc R
H27C H 0.1139 0.4703 0.2527 0.083 Uiso 1 1 calc R

loop_
_atom_site_aniso_label
_atom_site_aniso_U_11
_atom_site_aniso_U_22
_atom_site_aniso_U_33
_atom_site_aniso_U_23
_atom_site_aniso_U_13
_atom_site_aniso_U_12
Cu1 0.01668(18) 0.01483(19) 0.01823(18) 0.00220(10) 0.00404(12) 0.00046(10)
O1 0.0192(7) 0.0258(8) 0.0308(8) -0.0093(6) 0.0058(6) 0.0000(6)
O2 0.0287(8) 0.0288(9) 0.0359(9) -0.0124(7) 0.0095(7) 0.0032(6)
O3 0.0212(8) 0.0366(10) 0.0328(9) -0.0057(7) 0.0005(7) -0.0013(6)
O4 0.0252(7) 0.0197(8) 0.0213(7) 0.0009(6) 0.0060(6) 0.0053(6)
O5 0.0375(9) 0.0255(9) 0.0370(9) -0.0088(7) 0.0127(7) 0.0041(7)
O6 0.0366(9) 0.0653(13) 0.0185(8) 0.0036(8) 0.0064(7) -0.0058(9)
N1 0.0191(8) 0.0168(8) 0.0204(8) 0.0008(6) 0.0037(6) 0.0009(6)
N2 0.0170(8) 0.0161(8) 0.0175(8) 0.0005(6) 0.0035(6) -0.0008(6)
N3 0.0204(8) 0.0156(8) 0.0204(8) 0.0012(6) 0.0054(6) 0.0015(6)
N4 0.0206(9) 0.0204(9) 0.0219(8) -0.0004(7) 0.0055(7) 0.0003(7)
N5 0.0181(8) 0.0321(11) 0.0190(9) -0.0042(7) 0.0041(7) -0.0025(7)
C1 0.0197(10) 0.0218(11) 0.0229(10) 0.0023(8) 0.0010(8) 0.0012(8)
C2 0.0172(9) 0.0230(11) 0.0261(10) 0.0003(8) 0.0012(8) -0.0007(8)
C3 0.0178(9) 0.0179(10) 0.0204(9) -0.0036(8) 0.0042(7) -0.0020(7)
C4 0.0178(9) 0.0178(10) 0.0192(9) 0.0002(7) 0.0033(7) -0.0005(7)
C5 0.0191(10) 0.0167(10) 0.0194(9) -0.0007(7) 0.0036(8) 0.0006(7)
C6 0.0196(10) 0.0143(10) 0.0202(9) 0.0005(7) 0.0061(8) -0.0022(7)
C7 0.0197(10) 0.0171(10) 0.0215(9) 0.0027(8) 0.0070(8) -0.0012(7)
C8 0.0209(10) 0.0175(10) 0.0201(9) 0.0007(8) 0.0056(8) -0.0005(8)
C9 0.0178(9) 0.0177(10) 0.0194(9) 0.0004(8) 0.0040(7) -0.0015(7)
C10 0.0188(9) 0.0168(10) 0.0174(9) -0.0010(7) 0.0052(7) -0.0022(7)
C11 0.0215(10) 0.0145(10) 0.0180(9) -0.0016(7) 0.0064(8) -0.0001(7)
C12 0.0210(10) 0.0166(10) 0.0200(9) -0.0004(8) 0.0053(7) -0.0016(7)
C13 0.0243(10) 0.0159(10) 0.0229(10) -0.0041(8) 0.0098(8) -0.0036(8)
C14 0.0296(11) 0.0185(11) 0.0301(11) 0.0052(9) 0.0108(9) -0.0017(8)
C15 0.0266(11) 0.0169(11) 0.0309(11) 0.0072(8) 0.0092(9) 0.0011(8)
C16 0.0175(10) 0.0186(10) 0.0255(10) -0.0032(8) 0.0055(8) -0.0026(8)
C17 0.0167(10) 0.0254(11) 0.0309(11) -0.0012(9) 0.0049(8) -0.0017(8)
C18 0.0217(10) 0.0289(12) 0.0260(11) -0.0006(9) 0.0077(8) -0.0024(8)
C19 0.0212(10) 0.0193(11) 0.0388(12) -0.0053(9) 0.0058(9) -0.0029(8)
C20 0.0185(10) 0.0230(11) 0.0247(10) 0.0078(8) 0.0034(8) 0.0006(8)
C21 0.0452(15) 0.0417(15) 0.0279(12) 0.0107(11) 0.0027(11) 0.0078(12)
C22 0.0390(14) 0.0268(13) 0.0529(16) 0.0035(11) -0.0055(12) 0.0068(11)
C23 0.0232(12) 0.0535(18) 0.0614(18) 0.0325(14) 0.0063(12) 0.0047(11)
C24 0.0257(11) 0.0225(11) 0.0262(11) -0.0024(8) 0.0103(9) -0.0083(8)
C25 0.0255(11) 0.0416(15) 0.0345(13) 0.0021(10) 0.0087(10) -0.0100(10)
C26 0.0427(15) 0.0386(17) 0.0645(19) 0.0193(14) -0.0038(14) -0.0186(12)
C27 0.0331(14) 0.087(2) 0.0536(17) -0.0390(18) 0.0251(13) -0.0237(15)

loop_
_atom_type_symbol
_atom_type_description
_atom_type_scat_dispersion_real
_atom_type_scat_dispersion_imag
_atom_type_scat_source
C C 0.0181 0.0091 'International Tables Vol C Tables 4.2.6.8 and 6.1.1.4'
H H 0.0000 0.0000 'International Tables Vol C Tables 4.2.6.8 and 6.1.1.4'
N N 0.0311 0.0180 'International Tables Vol C Tables 4.2.6.8 and 6.1.1.4'
O O 0.0492 0.0322 'International Tables Vol C Tables 4.2.6.8 and 6.1.1.4'
Cu Cu -1.9646 0.5888 'International Tables Vol C Tables 4.2.6.8 and 6.1.1.4'

loop_
_geom_angle_atom_site_label_1
_geom_angle_atom_site_label_2
_geom_angle_atom_site_label_3
_geom_angle
N2 Cu1 O4 158.21(6)
N2 Cu1 N1 80.29(7)
O4 Cu1 N1 104.31(7)
N2 Cu1 N3 79.28(7)
O4 Cu1 N3 93.09(7)
N1 Cu1 N3 159.04(7)
N2 Cu1 O1 104.03(7)
O4 Cu1 O1 96.00(6)
N1 Cu1 O1 101.38(6)
N3 Cu1 O1 88.09(6)
N4 O1 Cu1 123.90(12)
N5 O4 Cu1 108.75(12)
C1 N1 C5 117.94(18)
C1 N1 Cu1 127.61(14)
C5 N1 Cu1 114.35(13)
C10 N2 C6 121.53(17)
C10 N2 Cu1 119.66(13)
C6 N2 Cu1 118.69(14)
C15 N3 C11 118.07(18)
C15 N3 Cu1 126.63(15)
C11 N3 Cu1 115.26(13)
O3 N4 O2 122.16(18)
O3 N4 O1 119.87(17)
O2 N4 O1 117.97(17)
O6 N5 O5 123.0(2)
O6 N5 O4 118.99(19)
O5 N5 O4 117.96(18)
N1 C1 C2 122.54(19)
C3 C2 C1 120.53(19)
C2 C3 C4 116.46(18)
C2 C3 C16 123.81(18)
C4 C3 C16 119.73(18)
C5 C4 C3 120.17(19)
N1 C5 C4 122.34(19)
N1 C5 C6 113.76(17)
C4 C5 C6 123.90(18)
N2 C6 C7 120.55(18)
N2 C6 C5 112.78(17)
C7 C6 C5 126.64(18)
C6 C7 C8 119.45(18)
C7 C8 C9 118.75(19)
C7 C8 C20 119.60(18)
C9 C8 C20 121.65(18)
C10 C9 C8 118.78(18)
N2 C10 C9 120.94(18)
N2 C10 C11 112.44(17)
C9 C10 C11 126.58(18)
N3 C11 C12 122.53(18)
N3 C11 C10 113.26(17)
C12 C11 C10 124.16(19)
C11 C12 C13 119.65(19)
C14 C13 C12 116.75(19)
C14 C13 C24 121.78(19)
C12 C13 C24 121.37(19)
C15 C14 C13 120.4(2)
N3 C15 C14 122.6(2)
C17 C16 C3 111.84(18)
C17 C16 C19 109.01(17)
C3 C16 C19 108.77(16)
C17 C16 C18 109.13(17)
C3 C16 C18 108.92(17)
C19 C16 C18 109.12(18)
C23 C20 C22 109.5(2)
C23 C20 C8 112.43(18)
C22 C20 C8 109.39(18)
C23 C20 C21 108.5(2)
C22 C20 C21 109.0(2)
C8 C20 C21 107.92(18)
C27 C24 C13 106.82(18)
C27 C24 C25 107.5(2)
C13 C24 C25 112.75(18)
C27 C24 C26 111.5(3)
C13 C24 C26 110.9(2)
C25 C24 C26 107.4(2)

loop_
_geom_bond_atom_site_label_1
_geom_bond_atom_site_label_2
_geom_bond_distance
Cu1 N2 1.9336(17)
Cu1 O4 1.9744(15)
Cu1 N1 2.0178(17)
Cu1 N3 2.0323(17)
Cu1 O1 2.1566(15)
O1 N4 1.282(2)
O2 N4 1.239(2)
O3 N4 1.230(2)
O4 N5 1.293(2)
O5 N5 1.241(3)
O6 N5 1.225(3)
N1 C1 1.335(3)
N1 C5 1.360(3)
N2 C10 1.339(3)
N2 C6 1.339(3)
N3 C15 1.337(3)
N3 C11 1.350(3)
C1 C2 1.389(3)
C2 C3 1.388(3)
C3 C4 1.407(3)
C3 C16 1.527(3)
C4 C5 1.378(3)
C5 C6 1.481(3)
C6 C7 1.387(3)
C7 C8 1.399(3)
C8 C9 1.402(3)
C8 C20 1.530(3)
C9 C10 1.392(3)
C10 C11 1.486(3)
C11 C12 1.387(3)
C12 C13 1.401(3)
C13 C14 1.396(3)
C13 C24 1.527(3)
C14 C15 1.379(3)
C16 C17 1.526(3)
C16 C19 1.534(3)
C16 C18 1.539(3)
C20 C23 1.522(3)
C20 C22 1.526(4)
C20 C21 1.540(3)
C24 C27 1.525(3)
C24 C25 1.531(3)
C24 C26 1.536(4)
